data_7042111
loop_
_publ_author_name
'Toma, Ana Maria'
'Pop, Alexandra'
'Silvestru, Anca'
'R\"uffer, Tobias'
'Lang, Heinrich'
'Mehring, Michael'

_publ_section_title
;
 Bismuth\p arene versus bismuthhalide coordination in heterocyclic
 diorganobismuth(iii) compounds with transannular N\\rightarrow Bi
 interaction.
;
_journal_issue 12
_journal_name_full 'Dalton transactions (Cambridge, England : 2003)'
_journal_page_first 3953
_journal_page_last 3962
_journal_paper_doi 10.1039/c7dt00188f
_journal_volume 46
_journal_year 2017
_chemical_formula_moiety 'C17 H19 Bi I N O'
_chemical_formula_sum 'C17 H19 Bi I N O'
_chemical_formula_weight 589.21
_space_group_crystal_system monoclinic
_space_group_IT_number 15
_space_group_name_Hall '-C 2yc'
_space_group_name_H-M_alt 'C 1 2/c 1'
_symmetry_space_group_name_Hall '-C 2yc'
_symmetry_space_group_name_H-M 'C 1 2/c 1'
_atom_sites_solution_hydrogens geom
_audit_creation_method SHELXL-2016/4
_audit_update_record
;
2017-02-14 deposited with the CCDC.
2017-02-20 downloaded from the CCDC.
;
_cell_angle_alpha 90
_cell_angle_beta 98.306(2)
_cell_angle_gamma 90
_cell_formula_units_Z 8
_cell_length_a 14.942(2)
_cell_length_b 13.8911(19)
_cell_length_c 17.153(2)
_cell_measurement_reflns_used 4853
_cell_measurement_temperature 297(2)
_cell_measurement_theta_max 25.75
_cell_measurement_theta_min 2.24
_cell_volume 3522.9(8)
_computing_cell_refinement 'Bruker SMART'
_computing_data_collection 'Bruker SMART'
_computing_data_reduction 'Bruker SAINT'
_computing_molecular_graphics
;Brandenburg, K. [or Brandenburg, K. & Putz, H., or Brandenburg, K. & Berndt,
 M.] (1999). DIAMOND. Crystal Impact GbR, Bonn, Germany.
;
_computing_publication_material
; Allen, F. H., Johnson, O., Shields, G. P., Smith, B. R. & Towler, M. (2004).
 J. Appl. Cryst. 37, 335-338.
;
_computing_structure_refinement 'SHELXL-2016/4 (Sheldrick, 2016)'
_computing_structure_solution 'Bruker SHELXTL'
_diffrn_ambient_temperature 297(2)
_diffrn_measured_fraction_theta_full 0.999
_diffrn_measured_fraction_theta_max 0.999
_diffrn_measurement_device_type 'CCD area detector'
_diffrn_measurement_method 'phi and omega scans'
_diffrn_radiation_monochromator graphite
_diffrn_radiation_source 'fine-focus sealed tube'
_diffrn_radiation_type MoK\a
_diffrn_radiation_wavelength 0.71073
_diffrn_reflns_av_R_equivalents 0.1500
_diffrn_reflns_av_unetI/netI 0.1049
_diffrn_reflns_Laue_measured_fraction_full 0.999
_diffrn_reflns_Laue_measured_fraction_max 0.999
_diffrn_reflns_limit_h_max 17
_diffrn_reflns_limit_h_min -17
_diffrn_reflns_limit_k_max 16
_diffrn_reflns_limit_k_min -16
_diffrn_reflns_limit_l_max 20
_diffrn_reflns_limit_l_min -20
_diffrn_reflns_number 16224
_diffrn_reflns_point_group_measured_fraction_full 0.999
_diffrn_reflns_point_group_measured_fraction_max 0.999
_diffrn_reflns_theta_full 24.999
_diffrn_reflns_theta_max 24.999
_diffrn_reflns_theta_min 2.012
_exptl_absorpt_coefficient_mu 11.761
_exptl_absorpt_correction_T_max 1.0000
_exptl_absorpt_correction_T_min 0.080159
_exptl_absorpt_correction_type multi-scan
_exptl_absorpt_process_details
;SADABS - V2.03 (Bruker 2001)was used for absorption 
correction. R(int) =  0.2272 before parameter refinement
 and 0.1156 after parameter refinement.  Ratio of minimum
 to maximum apparent transmission:  0.080159
 Lambda/2 correction factor = 0.0015
;
_exptl_crystal_colour colourless
_exptl_crystal_density_diffrn 2.222
_exptl_crystal_description block
_exptl_crystal_F_000 2176
_exptl_crystal_size_max 0.370
_exptl_crystal_size_mid 0.320
_exptl_crystal_size_min 0.230
_refine_diff_density_max 2.903
_refine_diff_density_min -3.469
_refine_diff_density_rms 0.277
_refine_ls_extinction_method none
_refine_ls_goodness_of_fit_ref 0.981
_refine_ls_hydrogen_treatment constr
_refine_ls_matrix_type full
_refine_ls_number_parameters 190
_refine_ls_number_reflns 3109
_refine_ls_number_restraints 6
_refine_ls_restrained_S_all 0.980
_refine_ls_R_factor_all 0.0937
_refine_ls_R_factor_gt 0.0631
_refine_ls_shift/su_max 0.000
_refine_ls_shift/su_mean 0.000
_refine_ls_structure_factor_coef Fsqd
_refine_ls_weighting_details 'w=1/[\s^2^(Fo^2^)+(0.0664P)^2^] where P=(Fo^2^+2Fc^2^)/3'
_refine_ls_weighting_scheme calc
_refine_ls_wR_factor_gt 0.1320
_refine_ls_wR_factor_ref 0.1444
_reflns_Friedel_coverage 0.000
_reflns_number_gt 2221
_reflns_number_total 3109
_reflns_threshold_expression 'I > 2\s(I)'
_cod_data_source_file c7dt00188f2.cif
_cod_data_source_block shelx
_cod_depositor_comments 'Adding full bibliography for 7042110--7042119.cif.'
_cod_database_code 7042111
_shelx_shelxl_version_number 2016/4
_shelx_space_group_comment
;
The symmetry employed for this shelxl refinement is uniquely defined
by the following loop, which should always be used as a source of
symmetry information in preference to the above space-group names.
They are only intended as comments.
;
_shelx_estimated_absorpt_t_min 0.098
_shelx_estimated_absorpt_t_max 0.173

loop_
_space_group_symop_operation_xyz
'x, y, z'
'-x, y, -z+1/2'
'x+1/2, y+1/2, z'
'-x+1/2, y+1/2, -z+1/2'
'-x, -y, -z'
'x, -y, z-1/2'
'-x+1/2, -y+1/2, -z'
'x+1/2, -y+1/2, z-1/2'

loop_
_atom_site_label
_atom_site_type_symbol
_atom_site_fract_x
_atom_site_fract_y
_atom_site_fract_z
_atom_site_U_iso_or_equiv
_atom_site_adp_type
_atom_site_occupancy
_atom_site_site_symmetry_order
_atom_site_calc_flag
_atom_site_refinement_flags_posn
_atom_site_refinement_flags_adp
BI1 Bi 0.18611(4) 0.79168(4) 0.11999(3) 0.0318(2) Uani 1 1 d . .
C14 C 0.3098(10) 0.7011(11) 0.0972(9) 0.039(4) Uani 1 1 d . .
C9 C 0.3880(11) 0.7559(12) 0.0911(10) 0.043(4) Uani 1 1 d . .
C10 C 0.4606(11) 0.7096(13) 0.0732(10) 0.051(5) Uani 1 1 d . .
H10 H 0.513122 0.743892 0.068786 0.061 Uiso 1 1 calc R U
C11 C 0.4588(11) 0.6115(13) 0.0610(10) 0.051(5) Uani 1 1 d . .
H11 H 0.510410 0.580963 0.048791 0.061 Uiso 1 1 calc R U
C12 C 0.3850(11) 0.5591(12) 0.0664(10) 0.049(5) Uani 1 1 d . .
H12 H 0.385729 0.492918 0.058288 0.058 Uiso 1 1 calc R U
C13 C 0.3084(10) 0.6030(10) 0.0839(9) 0.033(4) Uani 1 1 d . U
H13 H 0.256306 0.567438 0.086859 0.040 Uiso 1 1 calc R U
C8 C 0.3855(10) 0.8649(11) 0.0985(10) 0.042(4) Uani 1 1 d . .
H8A H 0.446168 0.888435 0.116211 0.050 Uiso 1 1 calc R U
H8B H 0.365011 0.892708 0.047207 0.050 Uiso 1 1 calc R U
C1 C 0.2138(10) 0.7963(10) 0.2515(9) 0.033(4) Uani 1 1 d . .
C6 C 0.2916(10) 0.8410(10) 0.2851(9) 0.033(4) Uani 1 1 d . .
C5 C 0.3094(11) 0.8571(11) 0.3661(9) 0.042(4) Uani 1 1 d . .
H5 H 0.363077 0.886254 0.388414 0.051 Uiso 1 1 calc R U
C4 C 0.2472(14) 0.8295(12) 0.4116(11) 0.057(5) Uani 1 1 d . .
H4 H 0.258489 0.840105 0.465655 0.069 Uiso 1 1 calc R U
C3 C 0.1650(13) 0.7845(11) 0.3785(10) 0.053(5) Uani 1 1 d . .
H3 H 0.122255 0.766509 0.410149 0.063 Uiso 1 1 calc R U
C2 C 0.1504(11) 0.7686(10) 0.2994(10) 0.040(4) Uani 1 1 d . .
H2 H 0.097262 0.738573 0.276872 0.048 Uiso 1 1 calc R U
C7 C 0.3615(10) 0.8694(11) 0.2340(10) 0.042(4) Uani 1 1 d . .
H7A H 0.395835 0.923281 0.258678 0.050 Uiso 1 1 calc R U
H7B H 0.403065 0.816017 0.232551 0.050 Uiso 1 1 calc R U
C15 C 0.3094(11) 0.9999(10) 0.1441(11) 0.052(5) Uani 1 1 d . .
H15A H 0.292040 1.013176 0.088502 0.062 Uiso 1 1 calc R U
H15B H 0.365934 1.033305 0.160902 0.062 Uiso 1 1 calc R U
C16 C 0.2386(13) 1.0415(12) 0.1881(14) 0.078(7) Uani 1 1 d . .
H16A H 0.255064 1.030783 0.244259 0.094 Uiso 1 1 calc R U
H16B H 0.233410 1.110322 0.178935 0.094 Uiso 1 1 calc R U
C17 C 0.0955(13) 1.0084(15) 0.2180(12) 0.078(7) Uani 1 1 d . .
H17A H 0.038945 0.977397 0.199556 0.116 Uiso 1 1 calc R U
H17B H 0.121581 0.980333 0.267170 0.116 Uiso 1 1 calc R U
H17C H 0.085313 1.075861 0.225316 0.116 Uiso 1 1 calc R U
I I 0.06270(7) 0.61704(7) 0.12178(7) 0.0475(3) Uani 1 1 d . .
N1 N 0.3260(8) 0.8959(9) 0.1536(8) 0.041(3) Uani 1 1 d . .
O1 O 0.1559(7) 0.9961(7) 0.1611(7) 0.053(3) Uani 1 1 d . .

loop_
_atom_site_aniso_label
_atom_site_aniso_U_11
_atom_site_aniso_U_22
_atom_site_aniso_U_33
_atom_site_aniso_U_23
_atom_site_aniso_U_13
_atom_site_aniso_U_12
BI1 0.0304(3) 0.0425(4) 0.0238(4) 0.0009(3) 0.0088(2) -0.0032(3)
C14 0.032(8) 0.068(11) 0.016(8) 0.009(8) 0.004(6) 0.014(8)
C9 0.043(10) 0.060(10) 0.030(10) -0.004(9) 0.013(8) -0.003(8)
C10 0.032(9) 0.071(12) 0.047(12) -0.008(10) -0.002(8) -0.012(9)
C11 0.039(10) 0.077(13) 0.041(12) 0.012(10) 0.017(8) 0.023(9)
C12 0.057(11) 0.047(10) 0.045(12) 0.015(9) 0.014(9) 0.014(9)
C13 0.035(4) 0.034(4) 0.031(4) -0.001(3) 0.006(3) 0.001(3)
C8 0.026(8) 0.068(11) 0.034(10) -0.015(9) 0.014(7) -0.014(8)
C1 0.035(8) 0.042(8) 0.027(9) 0.005(8) 0.017(7) 0.007(7)
C6 0.039(9) 0.038(8) 0.024(9) -0.003(8) 0.012(7) 0.003(7)
C5 0.043(10) 0.055(10) 0.029(11) 0.013(9) 0.007(8) 0.010(8)
C4 0.081(14) 0.057(11) 0.030(11) -0.009(9) -0.001(10) 0.005(10)
C3 0.091(15) 0.042(9) 0.031(11) 0.000(9) 0.030(10) -0.009(10)
C2 0.053(10) 0.036(9) 0.037(11) -0.009(8) 0.020(9) -0.009(7)
C7 0.036(9) 0.056(10) 0.036(11) -0.013(9) 0.012(8) -0.004(8)
C15 0.054(11) 0.043(10) 0.065(14) -0.007(9) 0.031(10) -0.016(8)
C16 0.078(15) 0.041(10) 0.11(2) -0.016(12) 0.006(14) -0.013(10)
C17 0.059(13) 0.109(17) 0.067(16) 0.012(13) 0.015(12) 0.022(12)
I 0.0426(6) 0.0540(7) 0.0491(8) -0.0007(6) 0.0177(6) -0.0118(5)
N1 0.034(7) 0.045(8) 0.047(10) -0.009(7) 0.015(7) -0.008(6)
O1 0.037(7) 0.058(7) 0.063(9) -0.008(6) -0.003(6) -0.001(5)

loop_
_atom_type_symbol
_atom_type_description
_atom_type_scat_dispersion_real
_atom_type_scat_dispersion_imag
_atom_type_scat_source
C C 0.0033 0.0016 'International Tables Vol C Tables 4.2.6.8 and 6.1.1.4'
H H 0.0000 0.0000 'International Tables Vol C Tables 4.2.6.8 and 6.1.1.4'
N N 0.0061 0.0033 'International Tables Vol C Tables 4.2.6.8 and 6.1.1.4'
O O 0.0106 0.0060 'International Tables Vol C Tables 4.2.6.8 and 6.1.1.4'
I I -0.4742 1.8119 'International Tables Vol C Tables 4.2.6.8 and 6.1.1.4'
Bi Bi -4.1077 10.2566 'International Tables Vol C Tables 4.2.6.8 and 6.1.1.4'

loop_
_geom_angle_atom_site_label_1
_geom_angle_atom_site_label_2
_geom_angle_atom_site_label_3
_geom_angle
C1 BI1 C14 98.7(5)
C1 BI1 N1 74.2(5)
C14 BI1 N1 72.4(5)
C1 BI1 I 92.1(4)
C14 BI1 I 93.9(4)
N1 BI1 I 158.4(3)
C13 C14 C9 120.8(14)
C13 C14 BI1 124.8(11)
C9 C14 BI1 114.2(11)
C10 C9 C14 117.8(15)
C10 C9 C8 122.1(15)
C14 C9 C8 120.0(14)
C9 C10 C11 120.9(16)
C9 C10 H10 119.6
C11 C10 H10 119.6
C12 C11 C10 121.8(16)
C12 C11 H11 119.1
C10 C11 H11 119.1
C11 C12 C13 119.8(16)
C11 C12 H12 120.1
C13 C12 H12 120.1
C12 C13 C14 118.9(15)
C12 C13 H13 120.6
C14 C13 H13 120.6
N1 C8 C9 112.0(12)
N1 C8 H8A 109.2
C9 C8 H8A 109.2
N1 C8 H8B 109.2
C9 C8 H8B 109.2
H8A C8 H8B 107.9
C6 C1 C2 119.0(14)
C6 C1 BI1 117.4(10)
C2 C1 BI1 123.0(12)
C1 C6 C5 121.4(14)
C1 C6 C7 119.4(14)
C5 C6 C7 119.2(14)
C4 C5 C6 118.7(16)
C4 C5 H5 120.6
C6 C5 H5 120.6
C5 C4 C3 121.4(17)
C5 C4 H4 119.3
C3 C4 H4 119.3
C2 C3 C4 118.3(16)
C2 C3 H3 120.8
C4 C3 H3 120.8
C3 C2 C1 121.2(16)
C3 C2 H2 119.4
C1 C2 H2 119.4
N1 C7 C6 115.4(13)
N1 C7 H7A 108.4
C6 C7 H7A 108.4
N1 C7 H7B 108.4
C6 C7 H7B 108.4
H7A C7 H7B 107.5
N1 C15 C16 116.3(14)
N1 C15 H15A 108.2
C16 C15 H15A 108.2
N1 C15 H15B 108.2
C16 C15 H15B 108.2
H15A C15 H15B 107.4
O1 C16 C15 108.1(15)
O1 C16 H16A 110.1
C15 C16 H16A 110.1
O1 C16 H16B 110.1
C15 C16 H16B 110.1
H16A C16 H16B 108.4
O1 C17 H17A 109.5
O1 C17 H17B 109.5
H17A C17 H17B 109.5
O1 C17 H17C 109.5
H17A C17 H17C 109.5
H17B C17 H17C 109.5
C7 N1 C8 111.6(12)
C7 N1 C15 112.7(13)
C8 N1 C15 109.2(12)
C7 N1 BI1 104.3(9)
C8 N1 BI1 104.2(8)
C15 N1 BI1 114.5(9)
C16 O1 C17 109.4(15)

loop_
_geom_bond_atom_site_label_1
_geom_bond_atom_site_label_2
_geom_bond_distance
BI1 C1 2.235(15)
BI1 C14 2.315(14)
BI1 N1 2.539(12)
BI1 I 3.0500(12)
C14 C13 1.381(19)
C14 C9 1.41(2)
C9 C10 1.34(2)
C9 C8 1.52(2)
C10 C11 1.38(2)
C10 H10 0.9300
C11 C12 1.34(2)
C11 H11 0.9300
C12 C13 1.37(2)
C12 H12 0.9300
C13 H13 0.9300
C8 N1 1.453(18)
C8 H8A 0.9700
C8 H8B 0.9700
C1 C6 1.37(2)
C1 C2 1.39(2)
C6 C5 1.39(2)
C6 C7 1.51(2)
C5 C4 1.35(2)
C5 H5 0.9300
C4 C3 1.42(2)
C4 H4 0.9300
C3 C2 1.36(2)
C3 H3 0.9300
C2 H2 0.9300
C7 N1 1.45(2)
C7 H7A 0.9700
C7 H7B 0.9700
C15 N1 1.471(17)
C15 C16 1.50(2)
C15 H15A 0.9700
C15 H15B 0.9700
C16 O1 1.405(19)
C16 H16A 0.9700
C16 H16B 0.9700
C17 O1 1.43(2)
C17 H17A 0.9600
C17 H17B 0.9600
C17 H17C 0.9600

loop_
_geom_torsion_atom_site_label_1
_geom_torsion_atom_site_label_2
_geom_torsion_atom_site_label_3
_geom_torsion_atom_site_label_4
_geom_torsion
C13 C14 C9 C10 -1(2)
BI1 C14 C9 C10 -176.0(13)
C13 C14 C9 C8 174.4(14)
BI1 C14 C9 C8 -0.7(19)
C14 C9 C10 C11 0(3)
C8 C9 C10 C11 -175.2(16)
C9 C10 C11 C12 0(3)
C10 C11 C12 C13 0(3)
C11 C12 C13 C14 -1(3)
C9 C14 C13 C12 1(2)
BI1 C14 C13 C12 176.0(11)
C10 C9 C8 N1 -151.1(16)
C14 C9 C8 N1 34(2)
C2 C1 C6 C5 2(2)
BI1 C1 C6 C5 172.6(11)
C2 C1 C6 C7 178.6(13)
BI1 C1 C6 C7 -10.3(18)
C1 C6 C5 C4 -1(2)
C7 C6 C5 C4 -178.5(14)
C6 C5 C4 C3 0(3)
C5 C4 C3 C2 1(3)
C4 C3 C2 C1 -1(2)
C6 C1 C2 C3 0(2)
BI1 C1 C2 C3 -171.0(12)
C1 C6 C7 N1 32(2)
C5 C6 C7 N1 -150.7(14)
N1 C15 C16 O1 -61(2)
C6 C7 N1 C8 -144.3(12)
C6 C7 N1 C15 92.4(15)
C6 C7 N1 BI1 -32.4(14)
C9 C8 N1 C7 68.2(16)
C9 C8 N1 C15 -166.6(14)
C9 C8 N1 BI1 -43.8(15)
C16 C15 N1 C7 -63.9(19)
C16 C15 N1 C8 171.4(15)
C16 C15 N1 BI1 55.1(19)
C15 C16 O1 C17 160.4(15)
